data_4507149
loop_
_publ_author_name
'Birbeck, James M.'
'Haynes, Anthony'
'Adams, Harry'
'Damoense, Llewellyn'
'Otto, Stefanus'

_publ_section_title
;
 Ligand Effects on Reactivity of Cobalt Acyl Complexes
;
_journal_issue 12
_journal_name_full 'ACS Catalysis'
_journal_page_first 2512
_journal_paper_doi 10.1021/cs300589n
_journal_volume 2
_journal_year 2012
_chemical_formula_sum 'C19 H18 Co O4 P'
_chemical_formula_weight 400.23
_chemical_name_systematic
;

 ?

;
_space_group_IT_number 33
_symmetry_cell_setting orthorhombic
_symmetry_space_group_name_Hall 'P 2c -2n'
_symmetry_space_group_name_H-M 'P n a 21'
_atom_sites_solution_hydrogens geom
_atom_sites_solution_primary direct
_atom_sites_solution_secondary difmap
_audit_creation_method SHELXL-97
_cell_angle_alpha 90.00
_cell_angle_beta 90.00
_cell_angle_gamma 90.00
_cell_formula_units_Z 4
_cell_length_a 14.5719(15)
_cell_length_b 17.2445(18)
_cell_length_c 7.3877(8)
_cell_measurement_reflns_used 1108
_cell_measurement_temperature 150(2)
_cell_measurement_theta_max 19.18
_cell_measurement_theta_min 2.18
_cell_volume 1856.4(3)
_computing_cell_refinement 'Bruker SMART'
_computing_data_collection 'Bruker SMART'
_computing_data_reduction 'Bruker SAINT'
_computing_molecular_graphics 'Bruker SHELXTL'
_computing_publication_material 'Bruker SHELXTL'
_computing_structure_refinement 'SHELXL-97 (Sheldrick, 1997)'
_computing_structure_solution 'SHELXS-97 (Sheldrick, 1990)'
_diffrn_ambient_temperature 150(2)
_diffrn_detector_area_resol_mean 100
_diffrn_measured_fraction_theta_full 1.000
_diffrn_measured_fraction_theta_max 0.954
_diffrn_measurement_device_type 'CCD area detector'
_diffrn_measurement_method 'phi and omega scans'
_diffrn_radiation_monochromator graphite
_diffrn_radiation_source 'fine-focus sealed tube'
_diffrn_radiation_type MoK\a
_diffrn_radiation_wavelength 0.71073
_diffrn_reflns_av_R_equivalents 0.0289
_diffrn_reflns_av_sigmaI/netI 0.0256
_diffrn_reflns_limit_h_max 19
_diffrn_reflns_limit_h_min -19
_diffrn_reflns_limit_k_max 22
_diffrn_reflns_limit_k_min -20
_diffrn_reflns_limit_l_max 9
_diffrn_reflns_limit_l_min -9
_diffrn_reflns_number 15355
_diffrn_reflns_theta_full 25.00
_diffrn_reflns_theta_max 28.45
_diffrn_reflns_theta_min 1.83
_diffrn_standards_decay_% 0
_diffrn_standards_number 0
_exptl_absorpt_coefficient_mu 1.030
_exptl_absorpt_correction_T_max 0.7976
_exptl_absorpt_correction_T_min 0.6658
_exptl_absorpt_correction_type multi-scan
_exptl_absorpt_process_details SADABS
_exptl_crystal_colour YELLOW
_exptl_crystal_density_diffrn 1.432
_exptl_crystal_density_method 'not measured'
_exptl_crystal_description BLOCK
_exptl_crystal_F_000 824
_exptl_crystal_size_max 0.43
_exptl_crystal_size_mid 0.23
_exptl_crystal_size_min 0.23
_refine_diff_density_max 0.374
_refine_diff_density_min -0.227
_refine_diff_density_rms 0.055
_refine_ls_abs_structure_details 'Flack H D (1983), Acta Cryst. A39, 876-881'
_refine_ls_abs_structure_Flack 0.024(12)
_refine_ls_extinction_method none
_refine_ls_goodness_of_fit_ref 1.049
_refine_ls_hydrogen_treatment constr
_refine_ls_matrix_type full
_refine_ls_number_parameters 228
_refine_ls_number_reflns 4136
_refine_ls_number_restraints 1
_refine_ls_restrained_S_all 1.049
_refine_ls_R_factor_all 0.0320
_refine_ls_R_factor_gt 0.0279
_refine_ls_shift/su_max 0.001
_refine_ls_shift/su_mean 0.000
_refine_ls_structure_factor_coef Fsqd
_refine_ls_weighting_details 'calc w=1/[\s^2^(Fo^2^)+(0.0428P)^2^+0.0000P] where P=(Fo^2^+2Fc^2^)/3'
_refine_ls_weighting_scheme calc
_refine_ls_wR_factor_gt 0.0665
_refine_ls_wR_factor_ref 0.0683
_reflns_number_gt 3815
_reflns_number_total 4136
_reflns_threshold_expression >2sigma(I)
_cod_data_source_file cs300589n_si_002.cif
_cod_data_source_block iah333
_cod_depositor_comments
;
The following automatic conversions were performed:

'_symmetry_cell_setting' value 'Orthorhombic' changed to
'orthorhombic' according to
/home/saulius/struct/CIF-dictionaries/cif_core.dic dictionary named
'cif_core.dic' version 2.4.2 from
2011-04-26.

'_exptl_absorpt_correction_type' value 'MULTI-SCAN'
changed to 'multi-scan' according to
/home/saulius/struct/CIF-dictionaries/cif_core.dic dictionary named
'cif_core.dic' version 2.4.2 from
2011-04-26.

'_refine_ls_hydrogen_treatment' value 'CONSTR' changed
to 'constr' according to
/home/saulius/struct/CIF-dictionaries/cif_core.dic dictionary named
'cif_core.dic' version 2.4.2 from 2011-04-26.

Automatic conversion script
Id: cif_fix_values 1891 2012-01-12 08:04:46Z andrius 
;
_cod_original_sg_symbol_H-M Pna2(1)
_cod_database_code 4507149

loop_
_symmetry_equiv_pos_as_xyz
'x, y, z'
'-x, -y, z+1/2'
'x+1/2, -y+1/2, z'
'-x+1/2, y+1/2, z+1/2'

loop_
_atom_site_label
_atom_site_type_symbol
_atom_site_fract_x
_atom_site_fract_y
_atom_site_fract_z
_atom_site_U_iso_or_equiv
_atom_site_adp_type
_atom_site_occupancy
_atom_site_symmetry_multiplicity
_atom_site_calc_flag
_atom_site_refinement_flags
Co1 Co 0.025413(15) 0.304232(15) 0.63916(5) 0.02214(8) Uani 1 1 d .
P2 P 0.04170(3) 0.17624(3) 0.68968(7) 0.01975(12) Uani 1 1 d .
O1 O 0.02456(12) 0.33631(11) 1.0280(3) 0.0398(4) Uani 1 1 d .
O2 O 0.19101(13) 0.33327(11) 0.4236(3) 0.0460(5) Uani 1 1 d .
O3 O -0.14201(14) 0.27386(12) 0.4309(3) 0.0600(6) Uani 1 1 d .
O4 O 0.07439(10) 0.46304(9) 0.6504(4) 0.0537(5) Uani 1 1 d .
C1 C 0.02434(14) 0.32389(13) 0.8768(4) 0.0268(5) Uani 1 1 d .
C2 C 0.12775(15) 0.31835(13) 0.5080(4) 0.0305(5) Uani 1 1 d .
C3 C -0.07740(16) 0.28658(14) 0.5129(4) 0.0342(6) Uani 1 1 d .
C4 C -0.05478(13) 0.13716(12) 0.8191(3) 0.0204(4) Uani 1 1 d .
C5 C -0.13354(14) 0.10926(13) 0.7325(3) 0.0293(5) Uani 1 1 d .
H5 H -0.1344 0.1051 0.6043 0.035 Uiso 1 1 calc R
C6 C -0.21038(14) 0.08757(14) 0.8308(3) 0.0315(5) Uani 1 1 d .
H6 H -0.2631 0.0686 0.7696 0.038 Uiso 1 1 calc R
C7 C -0.21069(14) 0.09340(13) 1.0168(3) 0.0289(5) Uani 1 1 d .
H7 H -0.2635 0.0786 1.0838 0.035 Uiso 1 1 calc R
C8 C -0.13316(13) 0.12113(12) 1.1059(3) 0.0278(5) Uani 1 1 d .
H8 H -0.1333 0.1256 1.2341 0.033 Uiso 1 1 calc R
C9 C -0.05561(14) 0.14226(12) 1.0083(3) 0.0251(4) Uani 1 1 d .
H9 H -0.0027 0.1603 1.0704 0.030 Uiso 1 1 calc R
C10 C 0.14236(12) 0.14713(12) 0.8200(3) 0.0201(4) Uani 1 1 d .
C11 C 0.20494(14) 0.20206(12) 0.8814(3) 0.0256(5) Uani 1 1 d .
H11 H 0.1946 0.2555 0.8583 0.031 Uiso 1 1 calc R
C12 C 0.28275(14) 0.17886(13) 0.9766(3) 0.0306(5) Uani 1 1 d .
H12 H 0.3245 0.2167 1.0206 0.037 Uiso 1 1 calc R
C13 C 0.29949(14) 0.10174(13) 1.0075(3) 0.0296(5) Uani 1 1 d .
H13 H 0.3529 0.0864 1.0718 0.036 Uiso 1 1 calc R
C14 C 0.23834(14) 0.04590(13) 0.9448(3) 0.0278(5) Uani 1 1 d .
H14 H 0.2504 -0.0076 0.9646 0.033 Uiso 1 1 calc R
C15 C 0.15965(14) 0.06864(12) 0.8533(3) 0.0251(4) Uani 1 1 d .
H15 H 0.1172 0.0306 0.8130 0.030 Uiso 1 1 calc R
C16 C 0.04744(14) 0.11298(13) 0.4894(3) 0.0277(5) Uani 1 1 d .
H16A H 0.0456 0.0582 0.5293 0.033 Uiso 1 1 calc R
H16B H -0.0072 0.1224 0.4129 0.033 Uiso 1 1 calc R
C17 C 0.01156(13) 0.41990(12) 0.6196(4) 0.0307(5) Uani 1 1 d .
C18 C -0.08150(16) 0.45328(15) 0.5741(5) 0.0488(8) Uani 1 1 d .
H18A H -0.0813 0.5092 0.5975 0.073 Uiso 1 1 calc R
H18B H -0.1284 0.4284 0.6492 0.073 Uiso 1 1 calc R
H18C H -0.0951 0.4439 0.4460 0.073 Uiso 1 1 calc R
C19 C 0.13372(17) 0.12582(17) 0.3756(3) 0.0401(6) Uani 1 1 d .
H19A H 0.1344 0.1792 0.3299 0.060 Uiso 1 1 calc R
H19B H 0.1339 0.0896 0.2734 0.060 Uiso 1 1 calc R
H19C H 0.1882 0.1169 0.4505 0.060 Uiso 1 1 calc R

loop_
_atom_site_aniso_label
_atom_site_aniso_U_11
_atom_site_aniso_U_22
_atom_site_aniso_U_33
_atom_site_aniso_U_23
_atom_site_aniso_U_13
_atom_site_aniso_U_12
Co1 0.01801(11) 0.02102(13) 0.02737(16) 0.00556(14) -0.00088(12) -0.00011(9)
P2 0.0185(2) 0.0207(2) 0.0201(3) 0.0012(2) -0.00096(18) -0.00114(18)
O1 0.0492(11) 0.0369(10) 0.0333(11) -0.0041(9) -0.0007(8) 0.0044(7)
O2 0.0369(9) 0.0465(11) 0.0545(12) 0.0074(10) 0.0144(9) -0.0020(8)
O3 0.0506(12) 0.0495(12) 0.0800(16) 0.0023(12) -0.0354(11) -0.0045(10)
O4 0.0350(8) 0.0234(8) 0.1026(16) 0.0074(12) -0.0069(12) -0.0027(6)
C1 0.0245(10) 0.0205(10) 0.0354(15) 0.0011(10) -0.0009(9) 0.0009(8)
C2 0.0275(11) 0.0271(12) 0.0369(14) 0.0036(10) 0.0031(10) 0.0011(9)
C3 0.0306(12) 0.0257(11) 0.0464(15) 0.0042(11) -0.0098(11) 0.0012(9)
C4 0.0190(8) 0.0193(10) 0.0229(11) 0.0027(9) -0.0003(7) -0.0017(8)
C5 0.0275(10) 0.0362(13) 0.0240(12) -0.0029(10) -0.0033(8) -0.0080(9)
C6 0.0242(9) 0.0386(13) 0.0316(12) -0.0009(11) -0.0032(9) -0.0115(9)
C7 0.0242(10) 0.0275(12) 0.0349(12) 0.0046(10) 0.0039(9) -0.0049(8)
C8 0.0286(9) 0.0335(11) 0.0213(12) 0.0039(10) 0.0019(8) -0.0033(8)
C9 0.0225(9) 0.0272(11) 0.0257(12) 0.0012(10) -0.0040(8) -0.0031(8)
C10 0.0176(8) 0.0234(11) 0.0194(10) 0.0023(9) 0.0005(7) 0.0000(8)
C11 0.0243(10) 0.0202(10) 0.0322(13) 0.0009(9) -0.0015(9) 0.0005(8)
C12 0.0252(11) 0.0287(12) 0.0380(14) 0.0005(11) -0.0083(9) -0.0046(8)
C13 0.0220(9) 0.0340(13) 0.0329(12) 0.0039(11) -0.0045(9) 0.0039(8)
C14 0.0279(10) 0.0246(11) 0.0307(12) 0.0073(10) 0.0025(9) 0.0052(8)
C15 0.0252(9) 0.0207(10) 0.0295(12) 0.0006(10) 0.0005(8) -0.0028(8)
C16 0.0283(10) 0.0312(12) 0.0235(12) -0.0044(10) -0.0022(9) 0.0014(9)
C17 0.0266(9) 0.0258(10) 0.0397(15) 0.0111(12) 0.0038(10) 0.0026(8)
C18 0.0322(12) 0.0319(14) 0.082(2) 0.0152(13) -0.0033(12) 0.0087(10)
C19 0.0396(13) 0.0512(16) 0.0295(13) -0.0119(13) 0.0058(10) 0.0002(11)

loop_
_atom_type_symbol
_atom_type_description
_atom_type_scat_dispersion_real
_atom_type_scat_dispersion_imag
_atom_type_scat_source
C C 0.0033 0.0016 'International Tables Vol C Tables 4.2.6.8 and 6.1.1.4'
H H 0.0000 0.0000 'International Tables Vol C Tables 4.2.6.8 and 6.1.1.4'
O O 0.0106 0.0060 'International Tables Vol C Tables 4.2.6.8 and 6.1.1.4'
P P 0.1023 0.0942 'International Tables Vol C Tables 4.2.6.8 and 6.1.1.4'
Co Co 0.3494 0.9721 'International Tables Vol C Tables 4.2.6.8 and 6.1.1.4'

loop_
_geom_angle_atom_site_label_1
_geom_angle_atom_site_label_2
_geom_angle_atom_site_label_3
_geom_angle
C1 Co1 C3 122.44(11)
C1 Co1 C2 120.77(11)
C3 Co1 C2 115.90(13)
C1 Co1 C17 83.19(11)
C3 Co1 C17 92.71(10)
C2 Co1 C17 84.85(10)
C1 Co1 P2 91.37(7)
C3 Co1 P2 90.45(8)
C2 Co1 P2 97.75(7)
C17 Co1 P2 174.56(9)
C10 P2 C4 103.93(9)
C10 P2 C16 102.98(10)
C4 P2 C16 103.69(10)
C10 P2 Co1 116.23(7)
C4 P2 Co1 111.53(7)
C16 P2 Co1 116.92(8)
O1 C1 Co1 179.3(2)
O2 C2 Co1 174.7(2)
O3 C3 Co1 178.5(2)
C5 C4 C9 118.08(18)
C5 C4 P2 121.22(16)
C9 C4 P2 120.34(15)
C6 C5 C4 121.1(2)
C6 C5 H5 119.5
C4 C5 H5 119.5
C7 C6 C5 120.36(19)
C7 C6 H6 119.8
C5 C6 H6 119.8
C6 C7 C8 119.62(19)
C6 C7 H7 120.2
C8 C7 H7 120.2
C9 C8 C7 120.3(2)
C9 C8 H8 119.9
C7 C8 H8 119.9
C8 C9 C4 120.58(19)
C8 C9 H9 119.7
C4 C9 H9 119.7
C11 C10 C15 118.93(18)
C11 C10 P2 120.77(16)
C15 C10 P2 120.25(16)
C10 C11 C12 120.17(19)
C10 C11 H11 119.9
C12 C11 H11 119.9
C13 C12 C11 120.5(2)
C13 C12 H12 119.8
C11 C12 H12 119.8
C12 C13 C14 120.1(2)
C12 C13 H13 119.9
C14 C13 H13 119.9
C15 C14 C13 119.7(2)
C15 C14 H14 120.1
C13 C14 H14 120.1
C14 C15 C10 120.54(19)
C14 C15 H15 119.7
C10 C15 H15 119.7
C19 C16 P2 113.18(16)
C19 C16 H16A 108.9
P2 C16 H16A 108.9
C19 C16 H16B 108.9
P2 C16 H16B 108.9
H16A C16 H16B 107.8
O4 C17 C18 119.4(2)
O4 C17 Co1 121.62(16)
C18 C17 Co1 118.95(16)
C17 C18 H18A 109.5
C17 C18 H18B 109.5
H18A C18 H18B 109.5
C17 C18 H18C 109.5
H18A C18 H18C 109.5
H18B C18 H18C 109.5
C16 C19 H19A 109.5
C16 C19 H19B 109.5
H19A C19 H19B 109.5
C16 C19 H19C 109.5
H19A C19 H19C 109.5
H19B C19 H19C 109.5

loop_
_geom_bond_atom_site_label_1
_geom_bond_atom_site_label_2
_geom_bond_distance
Co1 C1 1.788(3)
Co1 C3 1.791(2)
Co1 C2 1.795(2)
Co1 C17 2.010(2)
Co1 P2 2.2510(7)
P2 C10 1.825(2)
P2 C4 1.829(2)
P2 C16 1.840(2)
O1 C1 1.137(3)
O2 C2 1.142(3)
O3 C3 1.141(3)
O4 C17 1.201(3)
C4 C5 1.399(3)
C4 C9 1.400(3)
C5 C6 1.386(3)
C5 H5 0.9500
C6 C7 1.378(3)
C6 H6 0.9500
C7 C8 1.392(3)
C7 H7 0.9500
C8 C9 1.389(3)
C8 H8 0.9500
C9 H9 0.9500
C10 C11 1.391(3)
C10 C15 1.398(3)
C11 C12 1.393(3)
C11 H11 0.9500
C12 C13 1.371(3)
C12 H12 0.9500
C13 C14 1.391(3)
C13 H13 0.9500
C14 C15 1.388(3)
C14 H14 0.9500
C15 H15 0.9500
C16 C19 1.528(3)
C16 H16A 0.9900
C16 H16B 0.9900
C17 C18 1.511(3)
C18 H18A 0.9800
C18 H18B 0.9800
C18 H18C 0.9800
C19 H19A 0.9800
C19 H19B 0.9800
C19 H19C 0.9800
